data_2203689
loop_
_publ_author_name
'Tong, Ming-Liang'
'Zhou, Ai-Ju'
'Hu, Sheng'

_publ_section_title
;
 Bis[bis(2-pyridyl)methanediol-\k^3^<i>N</i>,<i>N</i>',<i>O</i>]copper(II)
 bis(adamantane-1-carboxylate)
;
_journal_issue 5
_journal_name_full 'Acta Crystallographica Section E'
_journal_page_first m657
_journal_page_last m658
_journal_paper_doi 10.1107/S1600536804009237
_journal_volume 60
_journal_year 2004
_chemical_formula_iupac '[Cu (C11 H10 N2 O2)2] (C11 H15 O2)2'
_chemical_formula_moiety 'C22 H20 Cu N4 O4 2+ , 2C11 H15 O2 -'
_chemical_formula_sum 'C44 H50 Cu N4 O8'
_chemical_formula_weight 826.42
_chemical_name_systematic
;
Bis[bis(2-pyridyl)methanediol-\k^3^N,N',O]copper(II)
bis(adamantane-1-carboxylate)
;
_space_group_IT_number 15
_symmetry_cell_setting monoclinic
_symmetry_space_group_name_Hall '-C 2yc'
_symmetry_space_group_name_H-M 'C 1 2/c 1'
_atom_sites_solution_hydrogens geom
_atom_sites_solution_primary direct
_atom_sites_solution_secondary difmap
_audit_creation_method SHELXL97
_cell_angle_alpha 90.00
_cell_angle_beta 118.576(3)
_cell_angle_gamma 90.00
_cell_formula_units_Z 4
_cell_length_a 24.947(5)
_cell_length_b 11.5988(17)
_cell_length_c 15.284(3)
_cell_measurement_reflns_used 9994
_cell_measurement_temperature 293(2)
_cell_measurement_theta_max 27.0
_cell_measurement_theta_min 3.0
_cell_volume 3883.8(12)
_computing_cell_refinement CrystalClear
_computing_data_collection 'CrystalClear (Rigaku, 2002)'
_computing_data_reduction CrystalClear
_computing_molecular_graphics 'ORTEPII (Johnson, 1976)'
_computing_publication_material SHELXL97
_computing_structure_refinement 'SHELXL97 (Sheldrick, 1997)'
_computing_structure_solution 'SHELXS97 (Sheldrick, 1997)'
_diffrn_ambient_temperature 293(2)
_diffrn_measured_fraction_theta_full 0.96
_diffrn_measured_fraction_theta_max 0.96
_diffrn_measurement_device_type 'Rigaku Mercury CCD area-detector'
_diffrn_measurement_method \w
_diffrn_radiation_monochromator 'graphite monochromator'
_diffrn_radiation_source 'rotating-anode generator'
_diffrn_radiation_type MoK\a
_diffrn_radiation_wavelength 0.71073
_diffrn_reflns_av_R_equivalents 0.051
_diffrn_reflns_av_sigmaI/netI 0.061
_diffrn_reflns_limit_h_max 29
_diffrn_reflns_limit_h_min -26
_diffrn_reflns_limit_k_max 11
_diffrn_reflns_limit_k_min -14
_diffrn_reflns_limit_l_max 19
_diffrn_reflns_limit_l_min -19
_diffrn_reflns_number 9994
_diffrn_reflns_theta_full 27.0
_diffrn_reflns_theta_max 27.0
_diffrn_reflns_theta_min 3.0
_diffrn_standards_decay_% 0
_diffrn_standards_interval_count 0
_diffrn_standards_interval_time 0
_diffrn_standards_number 0
_exptl_absorpt_coefficient_mu 0.62
_exptl_absorpt_correction_T_max 0.829
_exptl_absorpt_correction_T_min 0.789
_exptl_absorpt_correction_type multi-scan
_exptl_absorpt_process_details '(CrystalClear; Rigaku, 2002)'
_exptl_crystal_colour blue
_exptl_crystal_density_diffrn 1.413
_exptl_crystal_density_meas ?
_exptl_crystal_density_method .
_exptl_crystal_description block
_exptl_crystal_F_000 1740
_exptl_crystal_size_max 0.38
_exptl_crystal_size_mid 0.32
_exptl_crystal_size_min 0.30
_refine_diff_density_max 0.45
_refine_diff_density_min -0.39
_refine_ls_extinction_method none
_refine_ls_goodness_of_fit_ref 1.05
_refine_ls_hydrogen_treatment mixed
_refine_ls_matrix_type full
_refine_ls_number_parameters 267
_refine_ls_number_reflns 4078
_refine_ls_number_restraints 2
_refine_ls_restrained_S_all 1.05
_refine_ls_R_factor_all 0.055
_refine_ls_R_factor_gt 0.043
_refine_ls_shift/su_max 0.000
_refine_ls_shift/su_mean 0.000
_refine_ls_structure_factor_coef Fsqd
_refine_ls_weighting_details 'calc w = 1/[\s^2^(Fo^2^)+(0.053P)^2^] where P=(Fo^2^+2Fc^2^)/3'
_refine_ls_weighting_scheme calc
_refine_ls_wR_factor_gt 0.104
_refine_ls_wR_factor_ref 0.112
_reflns_number_gt 3389
_reflns_number_total 4078
_reflns_threshold_expression I>2\s(I)
_cod_data_source_file ya6199.cif
_cod_data_source_block I
_cod_original_cell_volume 3883.8(11)
_cod_original_sg_symbol_H-M 'C 2/c'
_cod_database_code 2203689
_cod_database_fobs_code 2203689

loop_
_symmetry_equiv_pos_as_xyz
'x, y, z'
'-x, y, -z+1/2'
'x+1/2, y+1/2, z'
'-x+1/2, y+1/2, -z+1/2'
'-x, -y, -z'
'x, -y, z-1/2'
'-x+1/2, -y+1/2, -z'
'x+1/2, -y+1/2, z-1/2'

loop_
_atom_site_label
_atom_site_fract_x
_atom_site_fract_y
_atom_site_fract_z
_atom_site_U_iso_or_equiv
_atom_site_adp_type
_atom_site_calc_flag
_atom_site_refinement_flags
_atom_site_occupancy
_atom_site_type_symbol
Cu1 0.0000 0.5000 0.0000 0.01953(13) Uani d S 1 Cu
O1 0.05699(6) 0.35312(12) -0.02569(11) 0.0221(3) Uani d D 1 O
H1 0.0803(10) 0.320(2) 0.0286(12) 0.057(9) Uiso d D 1 H
O2 0.02137(7) 0.17372(12) -0.10132(11) 0.0250(3) Uani d D 1 O
H2 0.0517(9) 0.143(2) -0.0521(15) 0.060(9) Uiso d D 1 H
O3 0.12284(7) 0.25115(12) 0.13899(11) 0.0348(4) Uani d . 1 O
O4 0.11084(8) 0.08570(13) 0.05863(12) 0.0398(4) Uani d . 1 O
N1 -0.05219(7) 0.44792(14) -0.14190(12) 0.0200(4) Uani d . 1 N
N2 -0.02517(7) 0.35479(14) 0.04258(12) 0.0201(4) Uani d . 1 N
C1 -0.09584(10) 0.51072(17) -0.21536(16) 0.0229(5) Uani d . 1 C
H1A -0.1034 0.5853 -0.2016 0.027 Uiso calc R 1 H
C2 -0.12955(10) 0.4680(2) -0.30983(16) 0.0272(5) Uani d . 1 C
H2A -0.1600 0.5126 -0.3591 0.033 Uiso calc R 1 H
C3 -0.11786(10) 0.35782(19) -0.33132(16) 0.0277(5) Uani d . 1 C
H3A -0.1397 0.3282 -0.3954 0.033 Uiso calc R 1 H
C4 -0.07314(9) 0.29246(18) -0.25574(15) 0.0239(5) Uani d . 1 C
H4A -0.0647 0.2179 -0.2680 0.029 Uiso calc R 1 H
C5 -0.04150(9) 0.33997(17) -0.16237(15) 0.0204(4) Uani d . 1 C
C6 0.00710(9) 0.27666(17) -0.07176(15) 0.0201(4) Uani d . 1 C
C7 -0.01956(9) 0.25758(17) -0.00043(14) 0.0194(4) Uani d . 1 C
C8 -0.03840(9) 0.15242(18) 0.01637(16) 0.0263(5) Uani d . 1 C
H8A -0.0355 0.0864 -0.0157 0.032 Uiso calc R 1 H
C9 -0.06184(11) 0.1473(2) 0.08244(18) 0.0346(6) Uani d . 1 C
H9A -0.0745 0.0771 0.0958 0.041 Uiso calc R 1 H
C10 -0.06630(11) 0.2465(2) 0.12818(18) 0.0336(6) Uani d . 1 C
H10A -0.0815 0.2442 0.1731 0.040 Uiso calc R 1 H
C11 -0.04776(10) 0.34887(19) 0.10597(16) 0.0268(5) Uani d . 1 C
H11A -0.0511 0.4162 0.1361 0.032 Uiso calc R 1 H
C12 0.13414(9) 0.14572(18) 0.13606(16) 0.0237(5) Uani d . 1 C
C13 0.17830(9) 0.08766(17) 0.23438(15) 0.0221(4) Uani d . 1 C
C14 0.14054(10) 0.00991(17) 0.26649(17) 0.0257(5) Uani d . 1 C
H14A 0.1110 0.0564 0.2750 0.031 Uiso calc R 1 H
H14B 0.1184 -0.0468 0.2151 0.031 Uiso calc R 1 H
C15 0.18263(10) -0.0513(2) 0.36438(17) 0.0329(5) Uani d . 1 C
H15A 0.1582 -0.0998 0.3843 0.040 Uiso calc R 1 H
C16 0.21781(11) 0.0369(2) 0.44579(17) 0.0351(5) Uani d . 1 C
H16A 0.2440 -0.0025 0.5077 0.042 Uiso calc R 1 H
H16B 0.1895 0.0846 0.4563 0.042 Uiso calc R 1 H
C17 0.25661(10) 0.1128(2) 0.41527(17) 0.0303(5) Uani d . 1 C
H17A 0.2792 0.1697 0.4675 0.036 Uiso calc R 1 H
C18 0.21442(10) 0.17452(18) 0.31777(16) 0.0283(5) Uani d . 1 C
H18A 0.2385 0.2233 0.2983 0.034 Uiso calc R 1 H
H18B 0.1862 0.2234 0.3278 0.034 Uiso calc R 1 H
C19 0.22395(10) 0.01053(17) 0.21990(17) 0.0270(5) Uani d . 1 C
H19A 0.2018 -0.0458 0.1680 0.032 Uiso calc R 1 H
H19B 0.2481 0.0575 0.1993 0.032 Uiso calc R 1 H
C20 0.26603(10) -0.0515(2) 0.31735(18) 0.0319(5) Uani d . 1 C
H20A 0.2947 -0.1003 0.3073 0.038 Uiso calc R 1 H
C21 0.22771(11) -0.1267(2) 0.34903(19) 0.0383(6) Uani d . 1 C
H21A 0.2056 -0.1839 0.2981 0.046 Uiso calc R 1 H
H21B 0.2543 -0.1667 0.4105 0.046 Uiso calc R 1 H
C22 0.30169(10) 0.0368(2) 0.39906(18) 0.0342(5) Uani d . 1 C
H22A 0.3263 0.0844 0.3798 0.041 Uiso calc R 1 H
H22B 0.3288 -0.0027 0.4605 0.041 Uiso calc R 1 H

loop_
_atom_site_aniso_label
_atom_site_aniso_U_11
_atom_site_aniso_U_22
_atom_site_aniso_U_33
_atom_site_aniso_U_12
_atom_site_aniso_U_13
_atom_site_aniso_U_23
Cu1 0.0236(2) 0.0161(2) 0.0155(2) -0.00254(13) 0.00667(16) -0.00004(13)
O1 0.0213(7) 0.0212(8) 0.0204(8) -0.0013(6) 0.0072(6) 0.0020(6)
O2 0.0303(8) 0.0210(8) 0.0216(8) 0.0043(6) 0.0108(7) -0.0017(6)
O3 0.0372(9) 0.0190(8) 0.0284(9) 0.0044(7) -0.0003(7) -0.0010(7)
O4 0.0505(10) 0.0255(9) 0.0238(9) 0.0092(8) 0.0019(8) -0.0025(7)
N1 0.0218(9) 0.0188(9) 0.0167(9) -0.0015(7) 0.0072(7) 0.0015(7)
N2 0.0227(9) 0.0204(9) 0.0151(8) -0.0014(7) 0.0073(7) -0.0011(7)
C1 0.0227(11) 0.0229(11) 0.0215(11) 0.0012(8) 0.0093(9) 0.0036(8)
C2 0.0223(11) 0.0341(12) 0.0196(11) 0.0007(9) 0.0054(9) 0.0068(10)
C3 0.0283(11) 0.0332(13) 0.0175(11) -0.0059(10) 0.0078(9) -0.0020(9)
C4 0.0281(11) 0.0234(11) 0.0213(11) -0.0013(9) 0.0125(9) -0.0021(9)
C5 0.0235(10) 0.0192(10) 0.0195(11) -0.0020(8) 0.0110(9) 0.0017(8)
C6 0.0236(10) 0.0174(10) 0.0185(11) -0.0005(8) 0.0094(9) -0.0002(8)
C7 0.0175(10) 0.0194(10) 0.0168(10) -0.0018(8) 0.0046(8) 0.0003(8)
C8 0.0298(12) 0.0208(11) 0.0296(12) -0.0031(9) 0.0153(10) -0.0012(9)
C9 0.0427(14) 0.0261(12) 0.0420(15) -0.0086(11) 0.0259(12) 0.0027(11)
C10 0.0402(14) 0.0351(14) 0.0377(14) -0.0070(11) 0.0285(12) -0.0018(11)
C11 0.0294(11) 0.0284(12) 0.0268(12) -0.0018(10) 0.0167(10) -0.0023(9)
C12 0.0215(10) 0.0225(11) 0.0252(12) 0.0010(9) 0.0096(9) 0.0021(9)
C13 0.0216(10) 0.0191(10) 0.0225(11) 0.0013(8) 0.0081(9) 0.0005(8)
C14 0.0221(11) 0.0270(12) 0.0257(12) 0.0011(8) 0.0095(10) -0.0007(9)
C15 0.0327(13) 0.0346(14) 0.0276(13) -0.0050(10) 0.0113(10) 0.0060(10)
C16 0.0306(12) 0.0492(15) 0.0193(12) 0.0041(11) 0.0069(10) 0.0004(11)
C17 0.0267(12) 0.0330(13) 0.0229(12) -0.0011(10) 0.0051(9) -0.0058(10)
C18 0.0262(11) 0.0242(12) 0.0286(12) 0.0000(9) 0.0083(10) -0.0044(9)
C19 0.0260(12) 0.0271(12) 0.0275(13) 0.0057(9) 0.0124(10) -0.0002(9)
C20 0.0266(11) 0.0294(13) 0.0355(14) 0.0123(10) 0.0116(10) 0.0015(10)
C21 0.0383(14) 0.0293(13) 0.0343(14) 0.0050(11) 0.0069(11) 0.0074(11)
C22 0.0221(11) 0.0411(14) 0.0314(13) 0.0034(11) 0.0063(10) 0.0041(11)

loop_
_atom_type_symbol
_atom_type_description
_atom_type_scat_dispersion_real
_atom_type_scat_dispersion_imag
_atom_type_scat_source
C C 0.0033 0.0016 'International Tables Vol C Tables 4.2.6.8 and 6.1.1.4'
H H 0.0000 0.0000 'International Tables Vol C Tables 4.2.6.8 and 6.1.1.4'
N N 0.0061 0.0033 'International Tables Vol C Tables 4.2.6.8 and 6.1.1.4'
O O 0.0106 0.0060 'International Tables Vol C Tables 4.2.6.8 and 6.1.1.4'
Cu Cu 0.3201 1.2651 'International Tables Vol C Tables 4.2.6.8 and 6.1.1.4'

loop_
_geom_angle_atom_site_label_1
_geom_angle_atom_site_label_2
_geom_angle_atom_site_label_3
_geom_angle_site_symmetry_1
_geom_angle_site_symmetry_3
_geom_angle
N2 Cu1 N2 5_565 . 180.00(9)
N2 Cu1 N1 5_565 . 92.51(7)
N2 Cu1 N1 . . 87.49(7)
N2 Cu1 N1 5_565 5_565 87.49(7)
N2 Cu1 N1 . 5_565 92.51(7)
N1 Cu1 N1 . 5_565 180.00(7)
N2 Cu1 O1 5_565 5_565 75.91(6)
N2 Cu1 O1 . 5_565 104.09(6)
N1 Cu1 O1 . 5_565 105.30(6)
N1 Cu1 O1 5_565 5_565 74.70(6)
N2 Cu1 O1 5_565 . 104.09(6)
N2 Cu1 O1 . . 75.91(6)
N1 Cu1 O1 . . 74.70(6)
N1 Cu1 O1 5_565 . 105.30(6)
O1 Cu1 O1 5_565 . 180.00(6)
C6 O1 Cu1 . . 94.51(10)
C6 O1 H1 . . 103.4(19)
Cu1 O1 H1 . . 110.6(19)
C6 O2 H2 . . 109(2)
C1 N1 C5 . . 118.72(17)
C1 N1 Cu1 . . 125.78(14)
C5 N1 Cu1 . . 115.50(13)
C11 N2 C7 . . 119.33(17)
C11 N2 Cu1 . . 125.68(14)
C7 N2 Cu1 . . 114.96(13)
N1 C1 C2 . . 121.9(2)
N1 C1 H1A . . 119.1
C2 C1 H1A . . 119.1
C1 C2 C3 . . 119.4(2)
C1 C2 H2A . . 120.3
C3 C2 H2A . . 120.3
C2 C3 C4 . . 118.9(2)
C2 C3 H3A . . 120.5
C4 C3 H3A . . 120.5
C5 C4 C3 . . 118.7(2)
C5 C4 H4A . . 120.7
C3 C4 H4A . . 120.7
N1 C5 C4 . . 122.34(18)
N1 C5 C6 . . 113.36(17)
C4 C5 C6 . . 124.27(18)
O2 C6 O1 . . 113.72(16)
O2 C6 C5 . . 109.67(16)
O1 C6 C5 . . 106.20(15)
O2 C6 C7 . . 111.91(16)
O1 C6 C7 . . 108.26(15)
C5 C6 C7 . . 106.70(15)
N2 C7 C8 . . 121.83(19)
N2 C7 C6 . . 113.97(16)
C8 C7 C6 . . 124.16(18)
C7 C8 C9 . . 118.3(2)
C7 C8 H8A . . 120.8
C9 C8 H8A . . 120.8
C10 C9 C8 . . 119.8(2)
C10 C9 H9A . . 120.1
C8 C9 H9A . . 120.1
C11 C10 C9 . . 118.5(2)
C11 C10 H10A . . 120.7
C9 C10 H10A . . 120.7
N2 C11 C10 . . 122.1(2)
N2 C11 H11A . . 118.9
C10 C11 H11A . . 118.9
O4 C12 O3 . . 124.26(19)
O4 C12 C13 . . 118.33(18)
O3 C12 C13 . . 117.40(18)
C12 C13 C18 . . 112.82(17)
C12 C13 C14 . . 107.88(16)
C18 C13 C14 . . 108.95(17)
C12 C13 C19 . . 110.36(17)
C18 C13 C19 . . 108.61(17)
C14 C13 C19 . . 108.11(17)
C15 C14 C13 . . 110.13(17)
C15 C14 H14A . . 109.6
C13 C14 H14A . . 109.6
C15 C14 H14B . . 109.6
C13 C14 H14B . . 109.6
H14A C14 H14B . . 108.1
C16 C15 C21 . . 109.31(19)
C16 C15 C14 . . 110.2(2)
C21 C15 C14 . . 109.05(19)
C16 C15 H15A . . 109.4
C21 C15 H15A . . 109.4
C14 C15 H15A . . 109.4
C15 C16 C17 . . 109.72(19)
C15 C16 H16A . . 109.7
C17 C16 H16A . . 109.7
C15 C16 H16B . . 109.7
C17 C16 H16B . . 109.7
H16A C16 H16B . . 108.2
C18 C17 C16 . . 108.91(17)
C18 C17 C22 . . 109.05(18)
C16 C17 C22 . . 109.6(2)
C18 C17 H17A . . 109.8
C16 C17 H17A . . 109.8
C22 C17 H17A . . 109.8
C17 C18 C13 . . 111.05(17)
C17 C18 H18A . . 109.4
C13 C18 H18A . . 109.4
C17 C18 H18B . . 109.4
C13 C18 H18B . . 109.4
H18A C18 H18B . . 108.0
C20 C19 C13 . . 110.00(18)
C20 C19 H19A . . 109.7
C13 C19 H19A . . 109.7
C20 C19 H19B . . 109.7
C13 C19 H19B . . 109.7
H19A C19 H19B . . 108.2
C22 C20 C19 . . 109.95(19)
C22 C20 C21 . . 109.3(2)
C19 C20 C21 . . 109.48(18)
C22 C20 H20A . . 109.4
C19 C20 H20A . . 109.4
C21 C20 H20A . . 109.4
C15 C21 C20 . . 109.8(2)
C15 C21 H21A . . 109.7
C20 C21 H21A . . 109.7
C15 C21 H21B . . 109.7
C20 C21 H21B . . 109.7
H21A C21 H21B . . 108.2
C20 C22 C17 . . 109.31(18)
C20 C22 H22A . . 109.8
C17 C22 H22A . . 109.8
C20 C22 H22B . . 109.8
C17 C22 H22B . . 109.8
H22A C22 H22B . . 108.3

loop_
_geom_bond_atom_site_label_1
_geom_bond_atom_site_label_2
_geom_bond_site_symmetry_2
_geom_bond_distance
Cu1 N2 5_565 2.0114(16)
Cu1 N2 . 2.0114(16)
Cu1 N1 . 2.0155(16)
Cu1 N1 5_565 2.0155(17)
Cu1 O1 5_565 2.3690(14)
Cu1 O1 . 2.3690(14)
O1 C6 . 1.412(2)
O1 H1 . 0.845(10)
O2 C6 . 1.382(2)
O2 H2 . 0.848(10)
O3 C12 . 1.261(2)
O4 C12 . 1.251(3)
N1 C1 . 1.344(3)
N1 C5 . 1.348(3)
N2 C11 . 1.335(3)
N2 C7 . 1.346(3)
C1 C2 . 1.370(3)
C1 H1A . 0.9300
C2 C3 . 1.385(3)
C2 H2A . 0.9300
C3 C4 . 1.386(3)
C3 H3A . 0.9300
C4 C5 . 1.373(3)
C4 H4A . 0.9300
C5 C6 . 1.523(3)
C6 C7 . 1.541(3)
C7 C8 . 1.375(3)
C8 C9 . 1.389(3)
C8 H8A . 0.9300
C9 C10 . 1.378(3)
C9 H9A . 0.9300
C10 C11 . 1.375(3)
C10 H10A . 0.9300
C11 H11A . 0.9300
C12 C13 . 1.530(3)
C13 C18 . 1.534(3)
C13 C14 . 1.544(3)
C13 C19 . 1.545(3)
C14 C15 . 1.530(3)
C14 H14A . 0.9700
C14 H14B . 0.9700
C15 C16 . 1.523(3)
C15 C21 . 1.529(3)
C15 H15A . 0.9800
C16 C17 . 1.537(3)
C16 H16A . 0.9700
C16 H16B . 0.9700
C17 C18 . 1.530(3)
C17 C22 . 1.540(3)
C17 H17A . 0.9800
C18 H18A . 0.9700
C18 H18B . 0.9700
C19 C20 . 1.530(3)
C19 H19A . 0.9700
C19 H19B . 0.9700
C20 C22 . 1.528(3)
C20 C21 . 1.534(3)
C20 H20A . 0.9800
C21 H21A . 0.9700
C21 H21B . 0.9700
C22 H22A . 0.9700
C22 H22B . 0.9700

loop_
_geom_hbond_atom_site_label_D
_geom_hbond_atom_site_label_H
_geom_hbond_atom_site_label_A
_geom_hbond_distance_DH
_geom_hbond_distance_HA
_geom_hbond_distance_DA
_geom_hbond_angle_DHA
O1 H1 O3 0.845(10) 1.702(10) 2.545(2) 176(3)
O2 H2 O4 0.848(10) 1.760(11) 2.604(2) 173(3)
